data_1501950
loop_
_publ_author_name
'Buesking, Andrew W.'
'Baguley, Tyler D.'
'Ellman, Jonathan A.'

_publ_section_title
;
 Asymmetric synthesis of amines by the Knochel-type MgCl2-enhanced
 addition of benzyl zinc reagents to N-tert-butanesulfinyl aldimines.
;
_journal_issue 5
_journal_name_full 'Organic letters'
_journal_page_first 964
_journal_page_last 967
_journal_paper_doi 10.1021/ol103002t
_journal_volume 13
_journal_year 2011
_chemical_absolute_configuration ad
_chemical_formula_moiety 'S O4 N C21 H27'
_chemical_formula_sum 'C21 H27 N O4 S'
_chemical_formula_weight 389.51
_space_group_IT_number 19
_symmetry_cell_setting orthorhombic
_symmetry_Int_Tables_number 19
_symmetry_space_group_name_Hall 'P 2ac 2ab'
_symmetry_space_group_name_H-M 'P 21 21 21'
_atom_sites_solution_hydrogens geom
_atom_sites_solution_primary direct
_atom_sites_solution_secondary difmap
_cell_angle_alpha 90.0000
_cell_angle_beta 90.0000
_cell_angle_gamma 90.0000
_cell_formula_units_Z 4
_cell_length_a 5.57254(10)
_cell_length_b 11.2226(2)
_cell_length_c 32.524(2)
_cell_measurement_reflns_used 7085
_cell_measurement_temperature 93
_cell_measurement_theta_max 65.44
_cell_measurement_theta_min 6.72
_cell_volume 2034.00(14)
_computing_cell_refinement 'CrystalClear-SM Expert 2.0 r4'
_computing_data_collection 'CrystalClear-SM Expert 2.0 r4 (Rigaku, 2009)'
_computing_data_reduction 'CrystalClear-SM Expert 2.0 r4'
_computing_molecular_graphics 'CrystalStructure 4.0'
_computing_publication_material 'CrystalStructure 4.0 (Rigaku, 2010)'
_computing_structure_refinement 'SHELXL97 (Sheldrick, 1997)'
_computing_structure_solution 'SIR2004 (Burla, et al., 2005)'
_diffrn_ambient_temperature 93
_diffrn_detector_area_resol_mean 11.111
_diffrn_measured_fraction_theta_full 0.944
_diffrn_measured_fraction_theta_max 0.944
_diffrn_measurement_device_type 'Rigaku Saturn724 CCD'
_diffrn_measurement_method \w
_diffrn_radiation_type 'Cu K\a'
_diffrn_radiation_wavelength 1.54187
_diffrn_reflns_av_R_equivalents 0.0689
_diffrn_reflns_limit_h_max 6
_diffrn_reflns_limit_h_min -6
_diffrn_reflns_limit_k_max 13
_diffrn_reflns_limit_k_min -13
_diffrn_reflns_limit_l_max 36
_diffrn_reflns_limit_l_min -37
_diffrn_reflns_number 8763
_diffrn_reflns_theta_full 65.91
_diffrn_reflns_theta_max 65.91
_diffrn_standards_number 0
_exptl_absorpt_coefficient_mu 1.626
_exptl_absorpt_correction_T_max 0.922
_exptl_absorpt_correction_T_min 0.513
_exptl_absorpt_correction_type multi-scan
_exptl_absorpt_process_details 'Jacobson, R. (1998) Private communication'
_exptl_crystal_colour colorless
_exptl_crystal_density_diffrn 1.272
_exptl_crystal_density_method 'not measured'
_exptl_crystal_description needle
_exptl_crystal_F_000 832.00
_exptl_crystal_size_max 0.10
_exptl_crystal_size_mid 0.05
_exptl_crystal_size_min 0.05
_refine_diff_density_max 0.790
_refine_diff_density_min -0.370
_refine_ls_abs_structure_details 'Flack, H. D. (1983), Acta Cryst. A39, 876-881.  1309 Friedel Pairs'
_refine_ls_abs_structure_Flack -0.00(4)
_refine_ls_extinction_method none
_refine_ls_goodness_of_fit_ref 1.118
_refine_ls_hydrogen_treatment mixed
_refine_ls_number_parameters 248
_refine_ls_number_reflns 3351
_refine_ls_number_restraints 0
_refine_ls_R_factor_gt 0.0691
_refine_ls_shift/su_max 0.000
_refine_ls_structure_factor_coef Fsqd
_refine_ls_weighting_details 'w = 1/[\s^2^(Fo^2^)+(0.1169P)^2^+0.1423P] where P=(Fo^2^+2Fc^2^)/3'
_refine_ls_weighting_scheme calc
_refine_ls_wR_factor_ref 0.2016
_reflns_number_gt 2672
_reflns_number_total 3351
_reflns_threshold_expression F^2^>2.0\s(F^2^)
_cod_data_source_file ol103002t_si_001.cif
_cod_data_source_block '_tb02'
_cod_original_cell_volume 2034.02(15)
_cod_original_formula_sum 'S O4 N C21 H27'
_cod_database_code 1501950

loop_
_symmetry_equiv_pos_site_id
_symmetry_equiv_pos_as_xyz
1 +X,+Y,+Z
2 1/2+X,1/2-Y,-Z
3 -X,1/2+Y,1/2-Z
4 1/2-X,-Y,1/2+Z

loop_
_atom_site_label
_atom_site_type_symbol
_atom_site_fract_x
_atom_site_fract_y
_atom_site_fract_z
_atom_site_U_iso_or_equiv
_atom_site_adp_type
_atom_site_occupancy
_atom_site_symmetry_multiplicity
_atom_site_calc_flag
_atom_site_refinement_flags
S(1) S 0.6429(2) 0.96741(13) 0.83005(3) 0.0600(4) Uani 1.00 4 d .
O(1) O 0.4970(9) 0.8597(5) 0.82691(12) 0.1082(18) Uani 1.00 4 d .
O(2) O 0.9719(6) 0.4497(3) 1.00033(10) 0.0604(8) Uani 1.00 4 d .
O(3) O 1.3115(5) 0.4525(3) 0.96300(9) 0.0522(8) Uani 1.00 4 d .
O(4) O 0.9617(7) 1.5076(3) 0.84357(10) 0.0665(10) Uani 1.00 4 d .
N(1) N 0.8947(7) 0.9472(4) 0.85383(11) 0.0509(9) Uani 1.00 4 d .
C(1) C 0.7607(9) 0.9940(5) 0.77831(15) 0.0616(13) Uani 1.00 4 d .
C(2) C 0.9182(14) 1.1049(5) 0.7800(2) 0.0861(19) Uani 1.00 4 d .
C(3) C 0.9074(14) 0.8860(6) 0.76333(16) 0.0793(18) Uani 1.00 4 d .
C(4) C 0.5441(12) 1.0116(9) 0.75071(19) 0.103(2) Uani 1.00 4 d .
C(5) C 0.9023(8) 0.9548(4) 0.89899(12) 0.0454(9) Uani 1.00 4 d .
C(6) C 0.9498(8) 0.8356(4) 0.91884(13) 0.0456(10) Uani 1.00 4 d .
C(7) C 0.7955(8) 0.7865(4) 0.94808(14) 0.0492(10) Uani 1.00 4 d .
C(8) C 0.8438(8) 0.6776(4) 0.96646(12) 0.0462(10) Uani 1.00 4 d .
C(9) C 1.0483(8) 0.6135(4) 0.95581(13) 0.0454(10) Uani 1.00 4 d .
C(10) C 1.2055(8) 0.6616(4) 0.92652(13) 0.0481(10) Uani 1.00 4 d .
C(11) C 1.1569(9) 0.7699(4) 0.90809(13) 0.0494(10) Uani 1.00 4 d .
C(12) C 1.1001(8) 0.4983(4) 0.97557(13) 0.0495(10) Uani 1.00 4 d .
C(13) C 1.3799(10) 0.3396(4) 0.97945(14) 0.0538(11) Uani 1.00 4 d .
C(14) C 1.0902(8) 1.0464(4) 0.91261(14) 0.0509(10) Uani 1.00 4 d .
C(15) C 1.0521(8) 1.1696(4) 0.89535(14) 0.0499(10) Uani 1.00 4 d .
C(16) C 1.2199(9) 1.2224(5) 0.86990(15) 0.0560(12) Uani 1.00 4 d .
C(17) C 1.1876(10) 1.3330(5) 0.85314(15) 0.0575(12) Uani 1.00 4 d .
C(18) C 0.9813(10) 1.3971(4) 0.86197(14) 0.0527(11) Uani 1.00 4 d .
C(19) C 0.8101(9) 1.3488(4) 0.88779(14) 0.0528(11) Uani 1.00 4 d .
C(20) C 0.8469(9) 1.2356(4) 0.90403(14) 0.0515(10) Uani 1.00 4 d .
C(21) C 0.7524(12) 1.5758(5) 0.85211(18) 0.0718(16) Uani 1.00 4 d .
H(2A) H 0.8254 1.1716 0.7912 0.103 Uiso 1.00 4 calc R
H(2B) H 0.9729 1.1248 0.7521 0.103 Uiso 1.00 4 calc R
H(2C) H 1.0574 1.0896 0.7976 0.103 Uiso 1.00 4 calc R
H(3A) H 0.9591 0.8993 0.7349 0.095 Uiso 1.00 4 calc R
H(3B) H 0.8078 0.8141 0.7646 0.095 Uiso 1.00 4 calc R
H(3C) H 1.0486 0.8757 0.7810 0.095 Uiso 1.00 4 calc R
H(4A) H 0.5978 1.0309 0.7228 0.124 Uiso 1.00 4 calc R
H(4B) H 0.4457 1.0770 0.7614 0.124 Uiso 1.00 4 calc R
H(4C) H 0.4488 0.9382 0.7501 0.124 Uiso 1.00 4 calc R
H(5) H 0.7419 0.9833 0.9086 0.054 Uiso 1.00 4 calc R
H(7) H 0.6542 0.8287 0.9556 0.059 Uiso 1.00 4 calc R
H(8) H 0.7365 0.6465 0.9865 0.055 Uiso 1.00 4 calc R
H(10) H 1.3469 0.6192 0.9193 0.058 Uiso 1.00 4 calc R
H(11) H 1.2640 0.8006 0.8880 0.059 Uiso 1.00 4 calc R
H(13A) H 1.3566 0.3399 1.0093 0.065 Uiso 1.00 4 calc R
H(13B) H 1.5492 0.3245 0.9732 0.065 Uiso 1.00 4 calc R
H(13C) H 1.2808 0.2769 0.9671 0.065 Uiso 1.00 4 calc R
H(14A) H 1.0889 1.0513 0.9430 0.061 Uiso 1.00 4 calc R
H(14B) H 1.2509 1.0179 0.9041 0.061 Uiso 1.00 4 calc R
H(16) H 1.3633 1.1802 0.8638 0.067 Uiso 1.00 4 calc R
H(17) H 1.3063 1.3658 0.8355 0.069 Uiso 1.00 4 calc R
H(19) H 0.6691 1.3924 0.8944 0.063 Uiso 1.00 4 calc R
H(20) H 0.7282 1.2024 0.9216 0.062 Uiso 1.00 4 calc R
H(21A) H 0.7431 1.5917 0.8817 0.086 Uiso 1.00 4 calc R
H(21B) H 0.6100 1.5312 0.8434 0.086 Uiso 1.00 4 calc R
H(21C) H 0.7600 1.6514 0.8371 0.086 Uiso 1.00 4 calc R
H(1n) H 1.028(11) 0.905(5) 0.8438(19) 0.073(17) Uiso 1.00 4 d .

loop_
_atom_site_aniso_label
_atom_site_aniso_U_11
_atom_site_aniso_U_22
_atom_site_aniso_U_33
_atom_site_aniso_U_12
_atom_site_aniso_U_13
_atom_site_aniso_U_23
S(1) 0.0537(6) 0.0866(8) 0.0395(6) -0.0059(6) -0.0022(5) 0.0067(6)
O(1) 0.120(3) 0.154(4) 0.051(2) -0.084(3) -0.017(2) 0.015(3)
O(2) 0.0638(18) 0.0606(18) 0.0570(20) -0.0011(17) 0.0060(17) 0.0111(16)
O(3) 0.0551(17) 0.0538(16) 0.0478(17) 0.0069(14) 0.0050(14) 0.0117(14)
O(4) 0.099(3) 0.0523(19) 0.0477(18) -0.0058(18) -0.0026(19) 0.0014(14)
N(1) 0.054(2) 0.065(2) 0.0338(18) 0.017(2) -0.0050(17) -0.0023(16)
C(1) 0.058(3) 0.083(3) 0.043(3) 0.000(3) -0.007(2) 0.005(2)
C(2) 0.114(5) 0.082(4) 0.062(3) -0.007(4) 0.007(4) 0.017(3)
C(3) 0.106(5) 0.089(4) 0.043(3) 0.001(4) 0.008(3) -0.015(3)
C(4) 0.080(4) 0.178(8) 0.053(3) 0.008(5) -0.010(3) 0.017(4)
C(5) 0.050(2) 0.054(2) 0.032(2) 0.005(2) 0.0029(19) -0.0027(17)
C(6) 0.048(2) 0.054(2) 0.034(2) 0.0011(19) 0.0004(20) -0.0032(18)
C(7) 0.048(2) 0.059(3) 0.040(2) 0.0043(19) 0.000(2) -0.0014(19)
C(8) 0.048(2) 0.061(2) 0.0292(20) -0.002(2) 0.002(2) 0.0007(17)
C(9) 0.046(2) 0.053(2) 0.037(2) -0.0030(18) -0.0009(19) 0.0045(18)
C(10) 0.046(2) 0.058(3) 0.041(2) -0.001(2) 0.0080(19) 0.0031(19)
C(11) 0.051(2) 0.057(2) 0.040(2) 0.001(2) 0.005(2) 0.0072(19)
C(12) 0.050(2) 0.059(3) 0.040(2) -0.004(2) 0.002(2) 0.0042(19)
C(13) 0.065(3) 0.051(2) 0.045(2) 0.005(2) -0.004(2) 0.0052(19)
C(14) 0.053(2) 0.055(2) 0.044(2) -0.001(2) -0.003(2) 0.0025(20)
C(15) 0.053(2) 0.052(2) 0.044(2) 0.0016(20) -0.002(2) 0.0027(20)
C(16) 0.057(3) 0.063(3) 0.048(3) -0.001(2) 0.001(2) -0.002(2)
C(17) 0.067(3) 0.063(3) 0.043(3) -0.013(2) 0.003(2) -0.002(2)
C(18) 0.069(3) 0.048(2) 0.041(2) -0.007(2) -0.005(2) 0.0001(19)
C(19) 0.057(3) 0.056(2) 0.045(2) 0.006(2) -0.009(2) 0.0023(20)
C(20) 0.055(2) 0.061(3) 0.039(2) 0.004(2) -0.005(2) 0.0044(19)
C(21) 0.101(4) 0.055(3) 0.060(3) 0.003(3) -0.022(3) 0.002(2)

loop_
_atom_type_symbol
_atom_type_description
_atom_type_scat_dispersion_real
_atom_type_scat_dispersion_imag
_atom_type_scat_source
S S 0.333 0.557
;
International Tables for Crystallography
(1992, Vol. C, Tables 4.2.6.8 and 6.1.1.4)
;
O O 0.049 0.032
;
International Tables for Crystallography
(1992, Vol. C, Tables 4.2.6.8 and 6.1.1.4)
;
N N 0.031 0.018
;
International Tables for Crystallography
(1992, Vol. C, Tables 4.2.6.8 and 6.1.1.4)
;
C C 0.018 0.009
;
International Tables for Crystallography
(1992, Vol. C, Tables 4.2.6.8 and 6.1.1.4)
;
H H 0.000 0.000
;
International Tables for Crystallography
(1992, Vol. C, Table 6.1.1.4)
;

loop_
_geom_angle_atom_site_label_1
_geom_angle_atom_site_label_2
_geom_angle_atom_site_label_3
_geom_angle
_geom_angle_publ_flag
O(1) S(1) N(1) 113.6(3) yes
O(1) S(1) C(1) 105.7(2) yes
N(1) S(1) C(1) 98.7(2) yes
C(12) O(3) C(13) 117.3(4) yes
C(18) O(4) C(21) 117.6(4) yes
S(1) N(1) C(5) 119.6(3) yes
S(1) C(1) C(2) 107.9(4) yes
S(1) C(1) C(3) 110.6(4) yes
S(1) C(1) C(4) 106.2(4) yes
C(2) C(1) C(3) 110.4(5) yes
C(2) C(1) C(4) 111.9(6) yes
C(3) C(1) C(4) 109.7(5) yes
N(1) C(5) C(6) 112.4(4) yes
N(1) C(5) C(14) 110.3(3) yes
C(6) C(5) C(14) 110.6(3) yes
C(5) C(6) C(7) 122.2(4) yes
C(5) C(6) C(11) 120.0(4) yes
C(7) C(6) C(11) 117.8(4) yes
C(6) C(7) C(8) 121.5(4) yes
C(7) C(8) C(9) 120.5(4) yes
C(8) C(9) C(10) 118.8(4) yes
C(8) C(9) C(12) 120.4(4) yes
C(10) C(9) C(12) 120.8(4) yes
C(9) C(10) C(11) 120.7(4) yes
C(6) C(11) C(10) 120.7(4) yes
O(2) C(12) O(3) 123.2(4) yes
O(2) C(12) C(9) 124.9(4) yes
O(3) C(12) C(9) 111.9(4) yes
C(5) C(14) C(15) 114.3(4) yes
C(14) C(15) C(16) 121.4(4) yes
C(14) C(15) C(20) 121.9(4) yes
C(16) C(15) C(20) 116.7(4) yes
C(15) C(16) C(17) 122.6(5) yes
C(16) C(17) C(18) 119.8(5) yes
O(4) C(18) C(17) 116.2(4) yes
O(4) C(18) C(19) 124.1(5) yes
C(17) C(18) C(19) 119.7(4) yes
C(18) C(19) C(20) 119.1(4) yes
C(15) C(20) C(19) 122.0(4) yes
S(1) N(1) H(1n) 126(4) yes
C(5) N(1) H(1n) 111(4) yes
C(1) C(2) H(2A) 109.468 yes
C(1) C(2) H(2B) 109.470 yes
C(1) C(2) H(2C) 109.470 yes
H(2A) C(2) H(2B) 109.473 yes
H(2A) C(2) H(2C) 109.475 yes
H(2B) C(2) H(2C) 109.471 yes
C(1) C(3) H(3A) 109.477 yes
C(1) C(3) H(3B) 109.466 yes
C(1) C(3) H(3C) 109.457 yes
H(3A) C(3) H(3B) 109.487 yes
H(3A) C(3) H(3C) 109.483 yes
H(3B) C(3) H(3C) 109.458 yes
C(1) C(4) H(4A) 109.473 yes
C(1) C(4) H(4B) 109.465 yes
C(1) C(4) H(4C) 109.475 yes
H(4A) C(4) H(4B) 109.480 yes
H(4A) C(4) H(4C) 109.467 yes
H(4B) C(4) H(4C) 109.467 yes
N(1) C(5) H(5) 107.801 yes
C(6) C(5) H(5) 107.804 yes
C(14) C(5) H(5) 107.801 yes
C(6) C(7) H(7) 119.260 yes
C(8) C(7) H(7) 119.287 yes
C(7) C(8) H(8) 119.766 yes
C(9) C(8) H(8) 119.759 yes
C(9) C(10) H(10) 119.642 yes
C(11) C(10) H(10) 119.661 yes
C(6) C(11) H(11) 119.628 yes
C(10) C(11) H(11) 119.626 yes
O(3) C(13) H(13A) 109.471 yes
O(3) C(13) H(13B) 109.466 yes
O(3) C(13) H(13C) 109.468 yes
H(13A) C(13) H(13B) 109.475 yes
H(13A) C(13) H(13C) 109.483 yes
H(13B) C(13) H(13C) 109.464 yes
C(5) C(14) H(14A) 108.688 yes
C(5) C(14) H(14B) 108.685 yes
C(15) C(14) H(14A) 108.691 yes
C(15) C(14) H(14B) 108.686 yes
H(14A) C(14) H(14B) 107.615 yes
C(15) C(16) H(16) 118.681 yes
C(17) C(16) H(16) 118.675 yes
C(16) C(17) H(17) 120.093 yes
C(18) C(17) H(17) 120.099 yes
C(18) C(19) H(19) 120.419 yes
C(20) C(19) H(19) 120.446 yes
C(15) C(20) H(20) 118.977 yes
C(19) C(20) H(20) 118.986 yes
O(4) C(21) H(21A) 109.470 yes
O(4) C(21) H(21B) 109.466 yes
O(4) C(21) H(21C) 109.474 yes
H(21A) C(21) H(21B) 109.474 yes
H(21A) C(21) H(21C) 109.475 yes
H(21B) C(21) H(21C) 109.469 yes

loop_
_geom_bond_atom_site_label_1
_geom_bond_atom_site_label_2
_geom_bond_distance
_geom_bond_publ_flag
S(1) O(1) 1.461(6) yes
S(1) N(1) 1.618(4) yes
S(1) C(1) 1.831(5) yes
O(2) C(12) 1.207(5) yes
O(3) C(12) 1.349(5) yes
O(3) C(13) 1.427(5) yes
O(4) C(18) 1.381(6) yes
O(4) C(21) 1.422(7) yes
N(1) C(5) 1.472(5) yes
C(1) C(2) 1.524(9) yes
C(1) C(3) 1.541(8) yes
C(1) C(4) 1.517(8) yes
C(5) C(6) 1.509(6) yes
C(5) C(14) 1.533(6) yes
C(6) C(7) 1.395(6) yes
C(6) C(11) 1.414(6) yes
C(7) C(8) 1.387(6) yes
C(8) C(9) 1.391(6) yes
C(9) C(10) 1.402(6) yes
C(9) C(12) 1.473(6) yes
C(10) C(11) 1.382(6) yes
C(14) C(15) 1.507(6) yes
C(15) C(16) 1.382(7) yes
C(15) C(20) 1.392(7) yes
C(16) C(17) 1.367(7) yes
C(17) C(18) 1.386(7) yes
C(18) C(19) 1.382(7) yes
C(19) C(20) 1.391(7) yes
N(1) H(1n) 0.94(6) yes
C(2) H(2A) 0.980 yes
C(2) H(2B) 0.980 yes
C(2) H(2C) 0.980 yes
C(3) H(3A) 0.980 yes
C(3) H(3B) 0.980 yes
C(3) H(3C) 0.980 yes
C(4) H(4A) 0.980 yes
C(4) H(4B) 0.980 yes
C(4) H(4C) 0.980 yes
C(5) H(5) 1.000 yes
C(7) H(7) 0.950 yes
C(8) H(8) 0.950 yes
C(10) H(10) 0.950 yes
C(11) H(11) 0.950 yes
C(13) H(13A) 0.980 yes
C(13) H(13B) 0.980 yes
C(13) H(13C) 0.980 yes
C(14) H(14A) 0.990 yes
C(14) H(14B) 0.990 yes
C(16) H(16) 0.950 yes
C(17) H(17) 0.950 yes
C(19) H(19) 0.950 yes
C(20) H(20) 0.950 yes
C(21) H(21A) 0.980 yes
C(21) H(21B) 0.980 yes
C(21) H(21C) 0.980 yes

loop_
_geom_contact_atom_site_label_1
_geom_contact_atom_site_label_2
_geom_contact_distance
_geom_contact_publ_flag
_geom_contact_site_symmetry_2
O(1) C(3) 3.097(8) yes .
O(1) C(4) 3.020(9) yes .
O(1) C(5) 3.426(6) yes .
O(2) C(8) 2.875(5) yes .
O(2) C(13) 2.675(6) yes .
O(3) C(10) 2.695(5) yes .
N(1) C(2) 2.987(7) yes .
N(1) C(3) 3.024(6) yes .
N(1) C(7) 3.599(6) yes .
N(1) C(11) 3.035(6) yes .
N(1) C(15) 2.970(6) yes .
C(5) C(20) 3.171(6) yes .
C(6) C(9) 2.821(6) yes .
C(7) C(10) 2.771(6) yes .
C(7) C(14) 3.540(6) yes .
C(8) C(11) 2.779(6) yes .
C(11) C(14) 3.129(6) yes .
C(15) C(18) 2.802(6) yes .
C(16) C(19) 2.750(7) yes .
C(17) C(20) 2.746(7) yes .
C(19) C(21) 2.817(7) yes .
O(1) C(11) 3.402(6) yes 1_455
O(1) C(21) 3.584(8) yes 1_545
O(2) C(13) 3.588(6) yes 1_455
O(2) C(13) 3.352(5) yes 2_457
O(2) C(14) 3.542(6) yes 2_467
O(4) C(10) 3.480(6) yes 1_565
C(2) C(3) 3.588(9) yes 3_756
C(3) C(2) 3.588(9) yes 3_746
C(7) C(9) 3.595(6) yes 2_467
C(9) C(7) 3.595(6) yes 2_567
C(10) O(4) 3.480(6) yes 1_545
C(11) O(1) 3.402(6) yes 1_655
C(13) O(2) 3.588(6) yes 1_655
C(13) O(2) 3.352(5) yes 2_557
C(14) O(2) 3.542(6) yes 2_567
C(21) O(1) 3.584(8) yes 1_565
S(1) H(2A) 2.8079 yes .
S(1) H(2B) 3.5948 yes .
S(1) H(2C) 2.8865 yes .
S(1) H(3B) 2.8865 yes .
S(1) H(3C) 2.9530 yes .
S(1) H(4A) 3.5689 yes .
S(1) H(4B) 2.7764 yes .
S(1) H(4C) 2.8350 yes .
S(1) H(5) 2.6210 yes .
O(1) H(3B) 2.7135 yes .
O(1) H(3C) 3.4227 yes .
O(1) H(4B) 3.2519 yes .
O(1) H(4C) 2.6626 yes .
O(1) H(5) 3.2945 yes .
O(1) H(1n) 3.05(6) yes .
O(2) H(8) 2.6081 yes .
O(2) H(13A) 2.4904 yes .
O(2) H(13C) 2.8090 yes .
O(3) H(10) 2.3584 yes .
O(4) H(17) 2.5074 yes .
O(4) H(19) 2.6568 yes .
N(1) H(2A) 3.2621 yes .
N(1) H(2C) 2.5928 yes .
N(1) H(3B) 3.2991 yes .
N(1) H(3C) 2.6456 yes .
N(1) H(11) 2.8597 yes .
N(1) H(14A) 3.3084 yes .
N(1) H(14B) 2.6917 yes .
C(1) H(1n) 2.78(6) yes .
C(2) H(3A) 2.7421 yes .
C(2) H(3B) 3.3583 yes .
C(2) H(3C) 2.6730 yes .
C(2) H(4A) 2.7073 yes .
C(2) H(4B) 2.7195 yes .
C(2) H(4C) 3.3590 yes .
C(2) H(1n) 3.12(6) yes .
C(3) H(2A) 3.3622 yes .
C(3) H(2B) 2.7299 yes .
C(3) H(2C) 2.6765 yes .
C(3) H(4A) 2.7130 yes .
C(3) H(4B) 3.3501 yes .
C(3) H(4C) 2.6573 yes .
C(3) H(1n) 2.71(6) yes .
C(4) H(2A) 2.7228 yes .
C(4) H(2B) 2.7070 yes .
C(4) H(2C) 3.3576 yes .
C(4) H(3A) 2.6833 yes .
C(4) H(3B) 2.6978 yes .
C(4) H(3C) 3.3463 yes .
C(5) H(7) 2.7018 yes .
C(5) H(11) 2.6809 yes .
C(5) H(20) 3.0334 yes .
C(6) H(8) 3.2790 yes .
C(6) H(10) 3.2856 yes .
C(6) H(14A) 2.6602 yes .
C(6) H(14B) 2.6887 yes .
C(6) H(1n) 2.60(6) yes .
C(7) H(5) 2.5709 yes .
C(7) H(11) 3.2656 yes .
C(7) H(14A) 3.3949 yes .
C(8) H(10) 3.2627 yes .
C(9) H(7) 3.2638 yes .
C(9) H(11) 3.2741 yes .
C(10) H(8) 3.2650 yes .
C(11) H(5) 3.3293 yes .
C(11) H(7) 3.2660 yes .
C(11) H(14A) 3.3767 yes .
C(11) H(14B) 2.8345 yes .
C(11) H(1n) 2.68(6) yes .
C(12) H(8) 2.6454 yes .
C(12) H(10) 2.6618 yes .
C(12) H(13A) 2.5316 yes .
C(12) H(13B) 3.1741 yes .
C(12) H(13C) 2.6947 yes .
C(14) H(11) 3.0319 yes .
C(14) H(16) 2.6628 yes .
C(14) H(20) 2.6868 yes .
C(14) H(1n) 2.77(6) yes .
C(15) H(2C) 3.3042 yes .
C(15) H(5) 2.7469 yes .
C(15) H(17) 3.2631 yes .
C(15) H(19) 3.2881 yes .
C(15) H(1n) 3.41(6) yes .
C(16) H(2A) 3.4225 yes .
C(16) H(2C) 2.9281 yes .
C(16) H(14A) 3.1426 yes .
C(16) H(14B) 2.5573 yes .
C(16) H(20) 3.2223 yes .
C(17) H(2A) 3.3790 yes .
C(17) H(2C) 3.3545 yes .
C(17) H(19) 3.2546 yes .
C(18) H(2A) 3.5299 yes .
C(18) H(16) 3.2336 yes .
C(18) H(20) 3.2441 yes .
C(18) H(21A) 2.6353 yes .
C(18) H(21B) 2.6291 yes .
C(18) H(21C) 3.2128 yes .
C(19) H(17) 3.2521 yes .
C(19) H(21A) 2.7582 yes .
C(19) H(21B) 2.7412 yes .
C(20) H(5) 2.8956 yes .
C(20) H(14A) 2.7763 yes .
C(20) H(14B) 3.3228 yes .
C(20) H(16) 3.2218 yes .
C(21) H(19) 2.5176 yes .
H(2A) H(3C) 3.5613 yes .
H(2A) H(4A) 3.0072 yes .
H(2A) H(4B) 2.5580 yes .
H(2B) H(3A) 2.5930 yes .
H(2B) H(3C) 2.9785 yes .
H(2B) H(4A) 2.5278 yes .
H(2B) H(4B) 3.0018 yes .
H(2B) H(4C) 3.5945 yes .
H(2C) H(3A) 3.0023 yes .
H(2C) H(3B) 3.5560 yes .
H(2C) H(3C) 2.4612 yes .
H(2C) H(4A) 3.5925 yes .
H(2C) H(16) 2.9292 yes .
H(2C) H(1n) 2.5641 yes .
H(3A) H(4A) 2.5275 yes .
H(3A) H(4B) 3.5922 yes .
H(3A) H(4C) 2.9193 yes .
H(3A) H(1n) 3.5618 yes .
H(3B) H(4A) 3.0234 yes .
H(3B) H(4B) 3.5764 yes .
H(3B) H(4C) 2.4832 yes .
H(3B) H(1n) 3.0283 yes .
H(3C) H(4A) 3.5945 yes .
H(3C) H(4C) 3.5597 yes .
H(3C) H(1n) 2.0728 yes .
H(5) H(7) 2.3617 yes .
H(5) H(14A) 2.3601 yes .
H(5) H(14B) 2.8665 yes .
H(5) H(20) 2.4958 yes .
H(5) H(1n) 2.7858 yes .
H(7) H(8) 2.3237 yes .
H(7) H(14A) 3.5033 yes .
H(10) H(11) 2.3222 yes .
H(11) H(14A) 3.4744 yes .
H(11) H(14B) 2.4959 yes .
H(11) H(1n) 2.2744 yes .
H(14A) H(16) 3.3267 yes .
H(14A) H(20) 2.7204 yes .
H(14B) H(16) 2.3307 yes .
H(14B) H(1n) 2.6463 yes .
H(16) H(17) 2.2994 yes .
H(19) H(20) 2.3329 yes .
H(19) H(21A) 2.3112 yes .
H(19) H(21B) 2.2976 yes .
H(19) H(21C) 3.4888 yes .
S(1) H(11) 3.3930 yes 1_455
S(1) H(14B) 3.3012 yes 1_455
S(1) H(16) 3.0557 yes 1_455
S(1) H(1n) 3.53(6) yes 1_455
O(1) H(3C) 2.9173 yes 1_455
O(1) H(11) 2.4634 yes 1_455
O(1) H(14B) 3.3678 yes 1_455
O(1) H(21C) 2.7786 yes 1_545
O(1) H(1n) 2.72(6) yes 1_455
O(2) H(5) 3.4052 yes 2_567
O(2) H(7) 3.0455 yes 2_567
O(2) H(13A) 3.3278 yes 2_457
O(2) H(13B) 2.8814 yes 1_455
O(2) H(13B) 3.2241 yes 2_457
O(2) H(13C) 2.9537 yes 2_457
O(2) H(14A) 2.8198 yes 2_467
O(2) H(14B) 3.3622 yes 2_467
O(2) H(20) 3.3767 yes 2_567
O(3) H(8) 3.3067 yes 1_655
O(3) H(14A) 3.4262 yes 2_567
O(3) H(19) 3.0675 yes 1_645
O(4) H(2B) 3.3995 yes 3_756
O(4) H(3A) 2.8610 yes 3_756
O(4) H(4A) 3.2793 yes 3_756
O(4) H(10) 3.4984 yes 1_565
N(1) H(21C) 3.4471 yes 1_545
C(2) H(3A) 3.4089 yes 3_756
C(2) H(3B) 3.1538 yes 3_756
C(2) H(4B) 3.0170 yes 1_655
C(3) H(2A) 3.3385 yes 3_746
C(3) H(2B) 3.0473 yes 3_746
C(3) H(4C) 3.1033 yes 1_655
C(3) H(17) 3.4350 yes 3_746
C(4) H(2B) 3.4273 yes 1_455
C(4) H(2C) 3.2318 yes 1_455
C(4) H(3A) 3.5323 yes 1_455
C(4) H(3C) 3.3040 yes 1_455
C(4) H(17) 3.3515 yes 3_746
C(4) H(21B) 3.1872 yes 3_646
C(6) H(8) 3.4754 yes 2_567
C(6) H(21A) 3.2058 yes 1_545
C(6) H(21C) 3.5298 yes 1_545
C(7) H(8) 3.3369 yes 2_567
C(7) H(10) 3.2640 yes 1_455
C(7) H(11) 3.5526 yes 1_455
C(7) H(21A) 3.0870 yes 1_545
C(8) H(7) 3.0708 yes 2_567
C(8) H(8) 3.3207 yes 2_567
C(8) H(10) 3.2330 yes 1_455
C(8) H(21A) 2.9742 yes 1_545
C(9) H(7) 3.0130 yes 2_567
C(9) H(8) 3.4459 yes 2_567
C(9) H(21A) 2.9603 yes 1_545
C(10) H(7) 3.2653 yes 1_655
C(10) H(8) 3.5477 yes 1_655
C(10) H(8) 3.5603 yes 2_567
C(10) H(21A) 3.0626 yes 1_545
C(10) H(21A) 3.4230 yes 1_645
C(11) H(7) 3.2401 yes 1_655
C(11) H(8) 3.5828 yes 2_567
C(11) H(21A) 3.1709 yes 1_545
C(11) H(21C) 3.4631 yes 1_545
C(12) H(7) 2.9796 yes 2_567
C(13) H(13A) 3.5627 yes 2_457
C(13) H(13A) 3.3540 yes 2_557
C(13) H(13B) 3.0261 yes 2_457
C(13) H(13C) 3.1179 yes 2_557
C(13) H(14A) 3.0363 yes 2_567
C(13) H(19) 3.2569 yes 1_645
C(13) H(20) 3.1113 yes 1_645
C(13) H(20) 3.3606 yes 2_567
C(14) H(13A) 3.1258 yes 2_467
C(14) H(13C) 3.3112 yes 1_565
C(15) H(13A) 3.2880 yes 2_467
C(15) H(13C) 2.9197 yes 1_565
C(16) H(13C) 3.2385 yes 1_565
C(16) H(19) 3.2463 yes 1_655
C(16) H(20) 3.3021 yes 1_655
C(17) H(3A) 3.0699 yes 3_756
C(17) H(4A) 3.5307 yes 3_756
C(17) H(19) 3.0724 yes 1_655
C(17) H(21B) 3.2536 yes 1_655
C(18) H(3A) 3.1685 yes 3_756
C(19) H(13B) 3.1472 yes 1_465
C(19) H(16) 3.2229 yes 1_455
C(19) H(17) 3.2880 yes 1_455
C(20) H(13A) 2.9434 yes 2_467
C(20) H(13B) 2.9676 yes 1_465
C(20) H(13C) 3.2050 yes 1_565
C(20) H(16) 3.0592 yes 1_455
C(21) H(4A) 3.1624 yes 3_656
C(21) H(10) 3.1805 yes 1_465
C(21) H(17) 3.4677 yes 1_455
H(2A) C(3) 3.3385 yes 3_756
H(2A) H(3A) 2.9486 yes 3_756
H(2A) H(3B) 3.1669 yes 3_756
H(2A) H(3C) 3.3530 yes 3_756
H(2A) H(16) 3.4961 yes 1_455
H(2B) O(4) 3.3995 yes 3_746
H(2B) C(3) 3.0473 yes 3_756
H(2B) C(4) 3.4273 yes 1_655
H(2B) H(3A) 3.1324 yes 3_756
H(2B) H(3B) 2.5106 yes 3_756
H(2B) H(3C) 3.0167 yes 3_756
H(2B) H(4B) 2.7052 yes 1_655
H(2B) H(4C) 3.3795 yes 1_655
H(2B) H(21C) 3.2756 yes 3_746
H(2C) C(4) 3.2318 yes 1_655
H(2C) H(3B) 3.3174 yes 3_756
H(2C) H(4B) 2.4670 yes 1_655
H(2C) H(4C) 3.1663 yes 1_655
H(3A) O(4) 2.8610 yes 3_746
H(3A) C(2) 3.4089 yes 3_746
H(3A) C(4) 3.5323 yes 1_655
H(3A) C(17) 3.0699 yes 3_746
H(3A) C(18) 3.1685 yes 3_746
H(3A) H(2A) 2.9486 yes 3_746
H(3A) H(2B) 3.1324 yes 3_746
H(3A) H(4B) 3.4741 yes 1_655
H(3A) H(4C) 2.8073 yes 1_655
H(3A) H(17) 2.7517 yes 3_746
H(3B) C(2) 3.1538 yes 3_746
H(3B) H(2A) 3.1669 yes 3_746
H(3B) H(2B) 2.5106 yes 3_746
H(3B) H(2C) 3.3174 yes 3_746
H(3B) H(4B) 3.1286 yes 3_646
H(3B) H(17) 3.3682 yes 3_746
H(3B) H(21C) 2.9934 yes 1_545
H(3C) O(1) 2.9173 yes 1_655
H(3C) C(4) 3.3040 yes 1_655
H(3C) H(2A) 3.3530 yes 3_746
H(3C) H(2B) 3.0167 yes 3_746
H(3C) H(4B) 3.2257 yes 1_655
H(3C) H(4C) 2.5439 yes 1_655
H(3C) H(21C) 3.5013 yes 1_545
H(4A) O(4) 3.2793 yes 3_746
H(4A) C(17) 3.5307 yes 3_746
H(4A) C(21) 3.1624 yes 3_646
H(4A) H(17) 2.7046 yes 3_746
H(4A) H(21B) 2.4457 yes 3_646
H(4A) H(21C) 3.0985 yes 3_646
H(4B) C(2) 3.0170 yes 1_455
H(4B) H(2B) 2.7052 yes 1_455
H(4B) H(2C) 2.4670 yes 1_455
H(4B) H(3A) 3.4741 yes 1_455
H(4B) H(3B) 3.1286 yes 3_656
H(4B) H(3C) 3.2257 yes 1_455
H(4B) H(16) 3.5565 yes 1_455
H(4B) H(21B) 3.4614 yes 3_646
H(4B) H(21C) 3.5031 yes 3_646
H(4C) C(3) 3.1033 yes 1_455
H(4C) H(2B) 3.3795 yes 1_455
H(4C) H(2C) 3.1663 yes 1_455
H(4C) H(3A) 2.8073 yes 1_455
H(4C) H(3C) 2.5439 yes 1_455
H(4C) H(17) 3.2054 yes 3_746
H(4C) H(21B) 3.2325 yes 3_646
H(5) O(2) 3.4052 yes 2_467
H(5) H(11) 3.4279 yes 1_455
H(5) H(13A) 3.3862 yes 2_467
H(5) H(14B) 2.7675 yes 1_455
H(5) H(16) 3.3855 yes 1_455
H(7) O(2) 3.0455 yes 2_467
H(7) C(8) 3.0708 yes 2_467
H(7) C(9) 3.0130 yes 2_467
H(7) C(10) 3.2653 yes 1_455
H(7) C(11) 3.2401 yes 1_455
H(7) C(12) 2.9796 yes 2_467
H(7) H(8) 3.0084 yes 2_467
H(7) H(10) 3.1389 yes 1_455
H(7) H(11) 3.1085 yes 1_455
H(7) H(14B) 3.5154 yes 1_455
H(8) O(3) 3.3067 yes 1_455
H(8) C(6) 3.4754 yes 2_467
H(8) C(7) 3.3369 yes 2_467
H(8) C(8) 3.3207 yes 2_467
H(8) C(9) 3.4459 yes 2_467
H(8) C(10) 3.5477 yes 1_455
H(8) C(10) 3.5603 yes 2_467
H(8) C(11) 3.5828 yes 2_467
H(8) H(7) 3.0084 yes 2_567
H(8) H(10) 3.0959 yes 1_455
H(8) H(14A) 3.2963 yes 2_467
H(8) H(21A) 3.4632 yes 1_545
H(10) O(4) 3.4984 yes 1_545
H(10) C(7) 3.2640 yes 1_655
H(10) C(8) 3.2330 yes 1_655
H(10) C(21) 3.1805 yes 1_645
H(10) H(7) 3.1389 yes 1_655
H(10) H(8) 3.0959 yes 1_655
H(10) H(19) 3.2182 yes 1_645
H(10) H(21A) 3.5930 yes 1_545
H(10) H(21A) 2.5425 yes 1_645
H(10) H(21B) 3.0349 yes 1_645
H(10) H(21C) 3.5457 yes 1_645
H(11) S(1) 3.3930 yes 1_655
H(11) O(1) 2.4634 yes 1_655
H(11) C(7) 3.5526 yes 1_655
H(11) H(5) 3.4279 yes 1_655
H(11) H(7) 3.1085 yes 1_655
H(11) H(21A) 3.5588 yes 1_645
H(13A) O(2) 3.3278 yes 2_557
H(13A) C(13) 3.3540 yes 2_457
H(13A) C(13) 3.5627 yes 2_557
H(13A) C(14) 3.1258 yes 2_567
H(13A) C(15) 3.2880 yes 2_567
H(13A) C(20) 2.9434 yes 2_567
H(13A) H(5) 3.3862 yes 2_567
H(13A) H(13A) 3.4931 yes 2_457
H(13A) H(13A) 3.4931 yes 2_557
H(13A) H(13B) 2.5808 yes 2_457
H(13A) H(13C) 3.5502 yes 2_457
H(13A) H(13C) 2.8093 yes 2_557
H(13A) H(14A) 2.3607 yes 2_567
H(13A) H(20) 2.4052 yes 2_567
H(13B) O(2) 2.8814 yes 1_655
H(13B) O(2) 3.2241 yes 2_557
H(13B) C(13) 3.0261 yes 2_557
H(13B) C(19) 3.1472 yes 1_645
H(13B) C(20) 2.9676 yes 1_645
H(13B) H(13A) 2.5808 yes 2_557
H(13B) H(13C) 2.5938 yes 2_557
H(13B) H(14A) 3.0697 yes 2_567
H(13B) H(19) 2.7574 yes 1_645
H(13B) H(20) 2.3852 yes 1_645
H(13C) O(2) 2.9537 yes 2_557
H(13C) C(13) 3.1179 yes 2_457
H(13C) C(14) 3.3112 yes 1_545
H(13C) C(15) 2.9197 yes 1_545
H(13C) C(16) 3.2385 yes 1_545
H(13C) C(20) 3.2050 yes 1_545
H(13C) H(13A) 2.8093 yes 2_457
H(13C) H(13A) 3.5502 yes 2_557
H(13C) H(13B) 2.5938 yes 2_457
H(13C) H(13C) 3.5641 yes 2_457
H(13C) H(13C) 3.5641 yes 2_557
H(13C) H(14A) 2.8589 yes 1_545
H(13C) H(14B) 3.5606 yes 1_545
H(13C) H(16) 3.5608 yes 1_545
H(13C) H(19) 3.4586 yes 1_645
H(13C) H(20) 3.5174 yes 1_545
H(13C) H(20) 3.0182 yes 1_645
H(14A) O(2) 2.8198 yes 2_567
H(14A) O(3) 3.4262 yes 2_467
H(14A) C(13) 3.0363 yes 2_467
H(14A) H(8) 3.2963 yes 2_567
H(14A) H(13A) 2.3607 yes 2_467
H(14A) H(13B) 3.0697 yes 2_467
H(14A) H(13C) 2.8589 yes 1_565
H(14B) S(1) 3.3012 yes 1_655
H(14B) O(1) 3.3678 yes 1_655
H(14B) O(2) 3.3622 yes 2_567
H(14B) H(5) 2.7675 yes 1_655
H(14B) H(7) 3.5154 yes 1_655
H(14B) H(13C) 3.5606 yes 1_565
H(14B) H(20) 3.4186 yes 1_655
H(16) S(1) 3.0557 yes 1_655
H(16) C(19) 3.2229 yes 1_655
H(16) C(20) 3.0592 yes 1_655
H(16) H(2A) 3.4961 yes 1_655
H(16) H(4B) 3.5565 yes 1_655
H(16) H(5) 3.3855 yes 1_655
H(16) H(13C) 3.5608 yes 1_565
H(16) H(19) 3.0921 yes 1_655
H(16) H(20) 2.7803 yes 1_655
H(17) C(3) 3.4350 yes 3_756
H(17) C(4) 3.3515 yes 3_756
H(17) C(19) 3.2880 yes 1_655
H(17) C(21) 3.4677 yes 1_655
H(17) H(3A) 2.7517 yes 3_756
H(17) H(3B) 3.3682 yes 3_756
H(17) H(4A) 2.7046 yes 3_756
H(17) H(4C) 3.2054 yes 3_756
H(17) H(19) 2.8003 yes 1_655
H(17) H(21B) 2.5248 yes 1_655
H(19) O(3) 3.0675 yes 1_465
H(19) C(13) 3.2569 yes 1_465
H(19) C(16) 3.2463 yes 1_455
H(19) C(17) 3.0724 yes 1_455
H(19) H(10) 3.2182 yes 1_465
H(19) H(13B) 2.7574 yes 1_465
H(19) H(13C) 3.4586 yes 1_465
H(19) H(16) 3.0921 yes 1_455
H(19) H(17) 2.8003 yes 1_455
H(20) O(2) 3.3767 yes 2_467
H(20) C(13) 3.1113 yes 1_465
H(20) C(13) 3.3606 yes 2_467
H(20) C(16) 3.3021 yes 1_455
H(20) H(13A) 2.4052 yes 2_467
H(20) H(13B) 2.3852 yes 1_465
H(20) H(13C) 3.0182 yes 1_465
H(20) H(13C) 3.5174 yes 1_565
H(20) H(14B) 3.4186 yes 1_455
H(20) H(16) 2.7803 yes 1_455
H(21A) C(6) 3.2058 yes 1_565
H(21A) C(7) 3.0870 yes 1_565
H(21A) C(8) 2.9742 yes 1_565
H(21A) C(9) 2.9603 yes 1_565
H(21A) C(10) 3.4230 yes 1_465
H(21A) C(10) 3.0626 yes 1_565
H(21A) C(11) 3.1709 yes 1_565
H(21A) H(8) 3.4632 yes 1_565
H(21A) H(10) 2.5425 yes 1_465
H(21A) H(10) 3.5930 yes 1_565
H(21A) H(11) 3.5588 yes 1_465
H(21B) C(4) 3.1872 yes 3_656
H(21B) C(17) 3.2536 yes 1_455
H(21B) H(4A) 2.4457 yes 3_656
H(21B) H(4B) 3.4614 yes 3_656
H(21B) H(4C) 3.2325 yes 3_656
H(21B) H(10) 3.0349 yes 1_465
H(21B) H(17) 2.5248 yes 1_455
H(21C) O(1) 2.7786 yes 1_565
H(21C) N(1) 3.4471 yes 1_565
H(21C) C(6) 3.5298 yes 1_565
H(21C) C(11) 3.4631 yes 1_565
H(21C) H(2B) 3.2756 yes 3_756
H(21C) H(3B) 2.9934 yes 1_565
H(21C) H(3C) 3.5013 yes 1_565
H(21C) H(4A) 3.0985 yes 3_656
H(21C) H(4B) 3.5031 yes 3_656
H(21C) H(10) 3.5457 yes 1_465
H(21C) H(1n) 3.2213 yes 1_565
H(1n) S(1) 3.53(6) yes 1_655
H(1n) O(1) 2.72(6) yes 1_655
H(1n) H(21C) 3.2213 yes 1_545

loop_
_geom_torsion_atom_site_label_1
_geom_torsion_atom_site_label_2
_geom_torsion_atom_site_label_3
_geom_torsion_atom_site_label_4
_geom_torsion
_geom_torsion_publ_flag
O(1) S(1) N(1) C(5) -85.4(3) no
O(1) S(1) C(1) C(3) -58.3(4) no
O(1) S(1) C(1) C(4) 60.7(4) no
N(1) S(1) C(1) C(2) -61.5(3) no
N(1) S(1) C(1) C(3) 59.3(3) no
C(13) O(3) C(12) O(2) 1.6(6) no
C(21) O(4) C(18) C(19) 0.4(6) no
S(1) N(1) C(5) C(6) 111.3(3) no
S(1) N(1) C(5) C(14) -124.8(3) no
N(1) C(5) C(6) C(7) -123.9(4) no
N(1) C(5) C(6) C(11) 56.4(5) no
N(1) C(5) C(14) C(15) 57.0(4) no
C(14) C(5) C(6) C(7) 112.3(4) no
C(14) C(5) C(6) C(11) -67.4(5) no
C(7) C(6) C(11) C(10) -0.9(6) no
C(11) C(6) C(7) C(8) 0.7(6) no
C(6) C(7) C(8) C(9) -0.6(6) no
C(7) C(8) C(9) C(10) 0.6(6) no
C(8) C(9) C(10) C(11) -0.9(6) no
C(8) C(9) C(12) O(2) 2.8(7) no
C(10) C(9) C(12) O(3) 2.2(6) no
C(9) C(10) C(11) C(6) 1.0(6) no
C(5) C(14) C(15) C(16) -117.8(4) no
C(5) C(14) C(15) C(20) 62.0(5) no
C(16) C(15) C(20) C(19) 0.5(7) no
C(20) C(15) C(16) C(17) -1.2(7) no
C(15) C(16) C(17) C(18) 0.8(7) no
C(16) C(17) C(18) C(19) 0.2(7) no
C(17) C(18) C(19) C(20) -0.9(7) no
C(18) C(19) C(20) C(15) 0.5(7) no
